data_7212784
loop_
_publ_author_name
'Tan, Hua-Qiao'
'Chen, Wei-Lin'
'Liu, Ding'
'Li, Yang-Guang'
'Wang, En-Bo'

_publ_section_title
;
 Spontaneous resolution of a new diphosphonate-functionalized
 polyoxomolybdate
;
_journal_issue 12
_journal_name_full CrystEngComm
_journal_page_first 4017
_journal_paper_doi 10.1039/c0ce00104j
_journal_volume 12
_journal_year 2010
_chemical_formula_sum 'C8 H62 Mo6 N8 O40 P4'
_chemical_formula_weight 1610.18
_chemical_name_systematic
;
?
;
_space_group_IT_number 18
_symmetry_cell_setting orthorhombic
_symmetry_space_group_name_Hall 'P 2 2ab'
_symmetry_space_group_name_H-M 'P 21 21 2'
_atom_sites_solution_hydrogens none
_atom_sites_solution_primary direct
_atom_sites_solution_secondary difmap
_audit_creation_method SHELXL-97
_cell_angle_alpha 90.00
_cell_angle_beta 90.00
_cell_angle_gamma 90.00
_cell_formula_units_Z 2
_cell_length_a 14.615(3)
_cell_length_b 17.148(3)
_cell_length_c 9.6756(19)
_cell_measurement_reflns_used 5481
_cell_measurement_temperature 293(2)
_cell_measurement_theta_max 27.48
_cell_measurement_theta_min 3.03
_cell_volume 2424.9(8)
_computing_structure_refinement 'SHELXL-97 (Sheldrick, 1997)'
_computing_structure_solution 'SHELXS-97 (Sheldrick, 1990)'
_diffrn_ambient_temperature 293(2)
_diffrn_detector_area_resol_mean 0.01
_diffrn_measured_fraction_theta_full 0.986
_diffrn_measured_fraction_theta_max 0.986
_diffrn_measurement_device_type 'Rigaku R-AXIS RAPID IP'
_diffrn_measurement_method Oscillation
_diffrn_radiation_monochromator graphite
_diffrn_radiation_source 'fine-focus sealed tube'
_diffrn_radiation_type MoK\a
_diffrn_radiation_wavelength 0.71073
_diffrn_reflns_av_R_equivalents 0.0458
_diffrn_reflns_av_sigmaI/netI 0.0470
_diffrn_reflns_limit_h_max 18
_diffrn_reflns_limit_h_min -17
_diffrn_reflns_limit_k_max 22
_diffrn_reflns_limit_k_min -19
_diffrn_reflns_limit_l_max 12
_diffrn_reflns_limit_l_min -12
_diffrn_reflns_number 21895
_diffrn_reflns_theta_full 27.48
_diffrn_reflns_theta_max 27.48
_diffrn_reflns_theta_min 3.03
_diffrn_standards_decay_% none
_diffrn_standards_interval_count 0
_diffrn_standards_interval_time 0
_diffrn_standards_number 0
_exptl_absorpt_coefficient_mu 1.751
_exptl_absorpt_correction_T_max 0.730
_exptl_absorpt_correction_T_min 0.652
_exptl_absorpt_correction_type multi-scan
_exptl_absorpt_process_details 'ABSCOR by T.Higashi 8 March, 1995'
_exptl_crystal_colour red
_exptl_crystal_density_diffrn 2.205
_exptl_crystal_density_method 'not measured'
_exptl_crystal_description block
_exptl_crystal_F_000 1596
_exptl_crystal_size_max 0.25
_exptl_crystal_size_mid 0.24
_exptl_crystal_size_min 0.18
_refine_diff_density_max 2.031
_refine_diff_density_min -0.947
_refine_diff_density_rms 0.159
_refine_ls_abs_structure_details 'Flack H D (1983), Acta Cryst. A39, 876-881'
_refine_ls_abs_structure_Flack 0.00(5)
_refine_ls_extinction_method SHELXL
_refine_ls_goodness_of_fit_ref 0.999
_refine_ls_hydrogen_treatment none
_refine_ls_matrix_type full
_refine_ls_number_parameters 324
_refine_ls_number_reflns 5481
_refine_ls_number_restraints 19
_refine_ls_restrained_S_all 1.004
_refine_ls_R_factor_all 0.0424
_refine_ls_R_factor_gt 0.0396
_refine_ls_shift/su_max 0.000
_refine_ls_shift/su_mean 0.000
_refine_ls_structure_factor_coef Fsqd
_refine_ls_weighting_details 'calc w=1/[\s^2^(Fo^2^)+(0.0692P)^2^+5.9229P] where P=(Fo^2^+2Fc^2^)/3'
_refine_ls_weighting_scheme calc
_refine_ls_wR_factor_gt 0.1046
_refine_ls_wR_factor_ref 0.1066
_reflns_number_gt 5179
_reflns_number_total 5481
_reflns_threshold_expression >2sigma(I)
_cod_data_source_file c0ce00104j.txt
_cod_data_source_block 1
_cod_original_cell_volume 2425.0(8)
_cod_original_sg_symbol_H-M P2(1)2(1)2
_cod_database_code 7212784

loop_
_symmetry_equiv_pos_as_xyz
'x, y, z'
'-x, -y, z'
'-x+1/2, y+1/2, -z'
'x+1/2, -y+1/2, -z'

loop_
_atom_site_label
_atom_site_type_symbol
_atom_site_fract_x
_atom_site_fract_y
_atom_site_fract_z
_atom_site_U_iso_or_equiv
_atom_site_adp_type
_atom_site_occupancy
_atom_site_symmetry_multiplicity
_atom_site_calc_flag
_atom_site_refinement_flags
_atom_site_disorder_assembly
_atom_site_disorder_group
Mo1 Mo 0.11711(3) 0.09073(3) 0.89664(6) 0.01632(12) Uani 1 1 d . . .
Mo2 Mo 0.06819(3) 0.04707(3) 0.51538(5) 0.01207(11) Uani 1 1 d . . .
Mo3 Mo 0.29144(4) 0.20401(3) 0.88679(7) 0.02615(15) Uani 1 1 d . . .
P1 P 0.28061(9) 0.07990(8) 0.63180(17) 0.0160(3) Uani 1 1 d . . .
P2 P 0.15378(10) 0.21946(8) 0.61931(18) 0.0159(3) Uani 1 1 d . . .
O1 O 0.0751(3) 0.0566(2) 0.7356(4) 0.0170(8) Uani 1 1 d . . .
O15 O 0.0616(3) -0.0647(2) 0.5388(4) 0.0142(8) Uani 1 1 d . . .
O14 O 0.0841(3) 0.0571(2) 0.3426(4) 0.0169(8) Uani 1 1 d . . .
O13 O 0.3763(3) 0.0523(3) 0.6066(6) 0.0256(9) Uani 1 1 d . . .
O12 O 0.0866(3) 0.1698(2) 0.5377(5) 0.0184(9) Uani 1 1 d . . .
O11 O 0.1341(3) 0.0058(3) 0.9880(5) 0.0252(10) Uani 1 1 d . . .
O10 O 0.1432(3) 0.3038(2) 0.5852(5) 0.0235(10) Uani 1 1 d . . .
O9 O 0.2093(3) 0.1542(3) 1.0058(5) 0.0261(10) Uani 1 1 d . . .
O8 O 0.1482(3) 0.2056(2) 0.7783(5) 0.0191(9) Uani 1 1 d . . .
O7 O 0.3248(3) 0.2219(3) 0.6905(5) 0.0193(9) Uani 1 1 d . . .
O6 O 0.0218(3) 0.1333(3) 0.9711(5) 0.0247(10) Uani 1 1 d . . .
O5 O 0.2588(3) 0.0817(3) 0.7892(5) 0.0188(9) Uani 1 1 d . . .
O4 O 0.2843(4) 0.2990(3) 0.9405(5) 0.0397(14) Uani 1 1 d . . .
O3 O 0.2101(3) 0.0326(2) 0.5505(5) 0.0180(9) Uani 1 1 d . . .
O2 O 0.3956(4) 0.1747(4) 0.9482(6) 0.0434(15) Uani 1 1 d . . .
C3 C 0.3101(4) 0.2813(3) 0.3929(7) 0.0211(12) Uani 1 1 d . . .
H3A H 0.3306 0.3151 0.4671 0.025 Uiso 1 1 calc R . .
H3B H 0.2485 0.2968 0.3677 0.025 Uiso 1 1 calc R . .
C2 C 0.3096(4) 0.1985(4) 0.4419(7) 0.0213(13) Uani 1 1 d . . .
H2A H 0.3721 0.1795 0.4408 0.026 Uiso 1 1 calc R . .
H2B H 0.2752 0.1677 0.3758 0.026 Uiso 1 1 calc R . .
C1 C 0.2698(4) 0.1835(3) 0.5860(7) 0.0169(12) Uani 1 1 d . . .
N1 N 0.3701(4) 0.3708(3) 0.2156(6) 0.0239(12) Uani 1 1 d . . .
H1A H 0.4073 0.3749 0.1431 0.029 Uiso 1 1 calc R . .
H1B H 0.3880 0.4037 0.2814 0.029 Uiso 1 1 calc R . .
H1C H 0.3132 0.3824 0.1900 0.029 Uiso 1 1 calc R . .
C4 C 0.3729(4) 0.2906(4) 0.2690(7) 0.0219(12) Uani 1 1 d . . .
H4A H 0.4351 0.2778 0.2957 0.026 Uiso 1 1 calc R . .
H4B H 0.3544 0.2547 0.1968 0.026 Uiso 1 1 calc R . .
N2 N 0.2431(3) 0.4300(3) 0.6601(6) 0.0221(12) Uani 1 1 d D . .
H2F H 0.193(3) 0.395(3) 0.666(6) 0.033 Uiso 1 1 d D . .
H2E H 0.299(2) 0.401(3) 0.682(6) 0.033 Uiso 1 1 d D . .
H2D H 0.250(4) 0.449(3) 0.567(3) 0.033 Uiso 1 1 d D . .
H2C H 0.238(4) 0.472(2) 0.722(5) 0.033 Uiso 1 1 d D . .
O7W O 0.0905(3) -0.0993(4) 1.2041(6) 0.0370(12) Uani 1 1 d D . .
H7B H 0.135(4) -0.091(5) 1.260(7) 0.044 Uiso 1 1 d D . .
H7A H 0.045(4) -0.071(5) 1.225(9) 0.044 Uiso 1 1 d D . .
O6W O 0.3186(6) 0.0317(7) 1.1408(13) 0.099(4) Uani 1 1 d D . .
H6A H 0.340(8) 0.073(5) 1.101(17) 0.119 Uiso 1 1 d D . .
H6B H 0.259(2) 0.038(8) 1.149(18) 0.119 Uiso 1 1 d D . .
O5W O 0.1902(5) 0.4185(5) 0.1329(10) 0.067(2) Uani 1 1 d D . .
H5A H 0.235(5) 0.431(6) 0.079(11) 0.081 Uiso 1 1 d D . .
H5B H 0.150(5) 0.455(5) 0.126(13) 0.081 Uiso 1 1 d D . .
O4W O 0.0841(9) 0.2188(8) 0.2331(15) 0.048(3) Uiso 0.46 1 d P . 1
O4WA O 0.0027(10) 0.2504(9) 0.3325(16) 0.069(4) Uiso 0.54 1 d P A 2
N3 N 0.0889(10) 0.2871(9) 1.0935(17) 0.038(3) Uiso 0.45 1 d P . 1
N3A N 0.0791(7) 0.3248(6) 0.9490(12) 0.027(2) Uiso 0.55 1 d P B 2
O2W O 0.0481(9) 0.3679(7) 0.3441(14) 0.047(3) Uiso 0.50 1 d P C 1
O2WA O 0.0318(8) 0.4303(7) 0.5329(14) 0.046(3) Uiso 0.50 1 d P D 2
N4 N 0.5000(8) 0.0493(8) 1.1817(14) 0.034(3) Uiso 0.50 1 d P . 1
N4A N 0.4560(10) 0.0588(8) 1.0548(16) 0.042(3) Uiso 0.50 1 d P E 2

loop_
_atom_site_aniso_label
_atom_site_aniso_U_11
_atom_site_aniso_U_22
_atom_site_aniso_U_33
_atom_site_aniso_U_23
_atom_site_aniso_U_13
_atom_site_aniso_U_12
Mo1 0.0193(2) 0.0181(2) 0.0116(3) 0.00025(19) 0.00086(19) -0.00689(18)
Mo2 0.0121(2) 0.0124(2) 0.0117(2) -0.00011(16) -0.00043(17) -0.00016(15)
Mo3 0.0310(3) 0.0306(3) 0.0169(3) -0.0029(2) 0.0003(2) -0.0181(2)
P1 0.0140(6) 0.0152(6) 0.0189(8) -0.0001(6) -0.0026(6) -0.0018(5)
P2 0.0186(7) 0.0123(6) 0.0169(8) 0.0004(6) 0.0027(6) -0.0016(5)
O1 0.0175(19) 0.018(2) 0.015(2) -0.0038(15) 0.0008(16) -0.0057(16)
O15 0.0108(17) 0.0171(18) 0.015(2) -0.0022(14) -0.0003(15) 0.0019(14)
O14 0.0185(19) 0.019(2) 0.013(2) 0.0010(15) -0.0002(15) -0.0023(15)
O13 0.0186(19) 0.022(2) 0.036(3) -0.003(2) -0.003(2) 0.0013(16)
O12 0.018(2) 0.0124(18) 0.024(2) 0.0010(16) -0.0018(17) -0.0017(14)
O11 0.034(2) 0.024(2) 0.017(2) 0.0058(18) -0.0017(19) -0.0084(17)
O10 0.029(2) 0.0109(19) 0.031(3) -0.0003(17) 0.0070(19) 0.0002(15)
O9 0.032(2) 0.030(2) 0.016(2) -0.0015(19) -0.003(2) -0.0153(18)
O8 0.023(2) 0.015(2) 0.020(2) -0.0007(17) 0.0035(17) -0.0059(15)
O7 0.016(2) 0.024(2) 0.018(2) -0.0005(17) 0.0016(16) -0.0082(16)
O6 0.023(2) 0.030(2) 0.021(3) -0.0056(19) 0.0017(19) -0.0087(17)
O5 0.0152(19) 0.021(2) 0.020(2) 0.0036(17) -0.0029(16) -0.0053(15)
O4 0.063(4) 0.036(3) 0.020(3) -0.008(2) 0.011(2) -0.030(3)
O3 0.0168(19) 0.017(2) 0.020(2) -0.0021(16) -0.0029(16) -0.0005(15)
O2 0.036(3) 0.068(4) 0.026(3) 0.008(3) -0.008(2) -0.026(3)
C3 0.027(3) 0.018(3) 0.019(3) -0.002(2) 0.006(3) -0.002(2)
C2 0.023(3) 0.023(3) 0.018(3) 0.004(2) 0.009(2) -0.002(2)
C1 0.015(3) 0.020(3) 0.015(3) -0.003(2) 0.002(2) -0.005(2)
N1 0.026(3) 0.029(3) 0.017(3) -0.002(2) 0.000(2) -0.011(2)
C4 0.025(3) 0.029(3) 0.012(3) -0.002(2) -0.001(2) -0.007(2)
N2 0.018(2) 0.019(2) 0.029(3) 0.008(2) -0.008(2) -0.0104(18)
O7W 0.029(3) 0.046(3) 0.036(3) -0.006(3) -0.001(2) 0.004(2)
O6W 0.063(5) 0.127(9) 0.108(8) 0.060(7) -0.003(6) 0.017(5)
O5W 0.055(4) 0.069(5) 0.078(6) -0.007(5) -0.012(4) -0.007(4)

loop_
_atom_type_symbol
_atom_type_description
_atom_type_scat_dispersion_real
_atom_type_scat_dispersion_imag
_atom_type_scat_source
C C 0.0033 0.0016 'International Tables Vol C Tables 4.2.6.8 and 6.1.1.4'
H H 0.0000 0.0000 'International Tables Vol C Tables 4.2.6.8 and 6.1.1.4'
N N 0.0061 0.0033 'International Tables Vol C Tables 4.2.6.8 and 6.1.1.4'
O O 0.0106 0.0060 'International Tables Vol C Tables 4.2.6.8 and 6.1.1.4'
P P 0.1023 0.0942 'International Tables Vol C Tables 4.2.6.8 and 6.1.1.4'
Mo Mo -1.6832 0.6857 'International Tables Vol C Tables 4.2.6.8 and 6.1.1.4'

loop_
_geom_angle_atom_site_label_1
_geom_angle_atom_site_label_2
_geom_angle_atom_site_label_3
_geom_angle
_geom_angle_site_symmetry_1
_geom_angle_site_symmetry_3
O11 Mo1 O6 105.0(2) . .
O11 Mo1 O1 102.8(2) . .
O6 Mo1 O1 103.1(2) . .
O11 Mo1 O9 95.2(2) . .
O6 Mo1 O9 95.3(2) . .
O1 Mo1 O9 149.80(19) . .
O11 Mo1 O5 92.59(19) . .
O6 Mo1 O5 158.83(19) . .
O1 Mo1 O5 83.90(17) . .
O9 Mo1 O5 71.13(18) . .
O11 Mo1 O8 160.42(19) . .
O6 Mo1 O8 90.26(19) . .
O1 Mo1 O8 85.11(17) . .
O9 Mo1 O8 70.85(17) . .
O5 Mo1 O8 70.21(16) . .
O11 Mo1 Mo3 114.44(15) . .
O6 Mo1 Mo3 113.36(15) . .
O1 Mo1 Mo3 116.68(13) . .
O9 Mo1 Mo3 33.13(13) . .
O5 Mo1 Mo3 47.01(11) . .
O8 Mo1 Mo3 46.84(11) . .
O14 Mo2 O15 103.52(18) . 2
O14 Mo2 O15 102.87(19) . .
O15 Mo2 O15 95.32(15) 2 .
O14 Mo2 O3 92.05(18) . .
O15 Mo2 O3 163.89(18) 2 .
O15 Mo2 O3 85.04(15) . .
O14 Mo2 O12 88.99(19) . .
O15 Mo2 O12 87.57(16) 2 .
O15 Mo2 O12 166.71(18) . .
O3 Mo2 O12 88.60(15) . .
O14 Mo2 O1 165.30(16) . .
O15 Mo2 O1 85.27(17) 2 .
O15 Mo2 O1 87.78(17) . .
O3 Mo2 O1 78.64(16) . .
O12 Mo2 O1 79.52(17) . .
O14 Mo2 Mo2 99.79(13) . 2
O15 Mo2 Mo2 48.43(11) 2 2
O15 Mo2 Mo2 48.48(11) . 2
O3 Mo2 Mo2 133.46(11) . 2
O12 Mo2 Mo2 136.00(11) . 2
O1 Mo2 Mo2 94.86(10) . 2
O4 Mo3 O2 103.2(3) . .
O4 Mo3 O9 102.1(2) . .
O2 Mo3 O9 102.9(2) . .
O4 Mo3 O7 99.1(2) . .
O2 Mo3 O7 99.2(2) . .
O9 Mo3 O7 144.84(18) . .
O4 Mo3 O8 94.0(2) . .
O2 Mo3 O8 162.7(2) . .
O9 Mo3 O8 72.98(18) . .
O7 Mo3 O8 77.82(16) . .
O4 Mo3 O5 163.5(2) . .
O2 Mo3 O5 93.3(2) . .
O9 Mo3 O5 73.07(18) . .
O7 Mo3 O5 78.68(17) . .
O8 Mo3 O5 69.43(14) . .
O4 Mo3 Mo1 121.3(2) . .
O2 Mo3 Mo1 121.3(2) . .
O9 Mo3 Mo1 36.33(14) . .
O7 Mo3 Mo1 108.52(12) . .
O8 Mo3 Mo1 46.36(10) . .
O5 Mo3 Mo1 46.31(10) . .
O13 P1 O3 112.2(3) . .
O13 P1 O5 110.9(3) . .
O3 P1 O5 112.1(2) . .
O13 P1 C1 110.3(3) . .
O3 P1 C1 109.3(3) . .
O5 P1 C1 101.5(3) . .
O10 P2 O12 111.2(3) . .
O10 P2 O8 111.1(3) . .
O12 P2 O8 113.2(2) . .
O10 P2 C1 112.5(3) . .
O12 P2 C1 108.5(3) . .
O8 P2 C1 99.8(3) . .
Mo1 O1 Mo2 156.4(2) . .
Mo2 O15 Mo2 83.09(15) 2 .
P2 O12 Mo2 133.4(3) . .
Mo3 O9 Mo1 110.5(2) . .
P2 O8 Mo1 128.7(2) . .
P2 O8 Mo3 113.4(2) . .
Mo1 O8 Mo3 86.80(16) . .
C1 O7 Mo3 117.4(3) . .
P1 O5 Mo1 128.5(2) . .
P1 O5 Mo3 111.7(2) . .
Mo1 O5 Mo3 86.68(15) . .
P1 O3 Mo2 132.9(2) . .
C2 C3 C4 110.6(5) . .
C3 C2 C1 116.7(5) . .
O7 C1 C2 110.3(4) . .
O7 C1 P2 103.7(4) . .
C2 C1 P2 117.1(4) . .
O7 C1 P1 102.9(4) . .
C2 C1 P1 110.4(4) . .
P2 C1 P1 111.2(3) . .
N1 C4 C3 111.0(5) . .

loop_
_geom_bond_atom_site_label_1
_geom_bond_atom_site_label_2
_geom_bond_distance
_geom_bond_site_symmetry_2
Mo1 O11 1.722(4) .
Mo1 O6 1.731(5) .
Mo1 O1 1.774(4) .
Mo1 O9 2.028(4) .
Mo1 O5 2.322(4) .
Mo1 O8 2.323(4) .
Mo1 Mo3 3.2054(8) .
Mo2 O14 1.696(4) .
Mo2 O15 1.934(4) 2
Mo2 O15 1.933(4) .
Mo2 O3 2.117(4) .
Mo2 O12 2.132(4) .
Mo2 O1 2.140(4) .
Mo2 Mo2 2.5650(10) 2
Mo3 O4 1.712(5) .
Mo3 O2 1.710(6) .
Mo3 O9 1.871(5) .
Mo3 O7 1.984(5) .
Mo3 O8 2.342(5) .
Mo3 O5 2.349(5) .
P1 O13 1.497(4) .
P1 O3 1.529(4) .
P1 O5 1.557(5) .
P1 C1 1.839(6) .
P2 O10 1.491(4) .
P2 O12 1.521(4) .
P2 O8 1.559(5) .
P2 C1 1.832(6) .
O15 Mo2 1.934(4) 2
O7 C1 1.451(7) .
C3 C2 1.497(8) .
C3 C4 1.519(9) .
C2 C1 1.532(8) .
N1 C4 1.469(8) .
O4W N3 1.79(2) 1_554
N3 O4W 1.79(2) 1_556
N4 N4 1.69(3) 2_655
